data_1511716
loop_
_publ_author_name
'Smith, R.W.'
'Huang, J.-F.'
'Thompson, P.D.'
'Keszler, D.A.'

_publ_section_title
;
 The mixed orthoborate pyroborates Sr2Sc2B4O11 and Ba2Sc2BO11: 4
 pyroborate geometry
;
_journal_name_full 'Journal of Solid State Chemistry'
_journal_page_first 126
_journal_page_last 135
_journal_paper_doi 10.1016/0022-4596(91)90382-R
_journal_volume 95
_journal_year 1991
_chemical_formula_sum 'B4 Ba2 O11 Sc2'
_chemical_name_systematic 'Ba2 Sc2 ((B O3)2 B2 O5)'
_space_group_IT_number 15
_symmetry_space_group_name_Hall '-C 2yc'
_symmetry_space_group_name_H-M 'C 1 2/c 1'
_cell_angle_alpha 90
_cell_angle_beta 100.42
_cell_angle_gamma 90
_cell_formula_units_Z 4
_cell_length_a 16.022
_cell_length_b 9.354
_cell_length_c 6.342
_cell_volume 934.799
_citation_journal_id_ASTM JSSCBI
_cod_data_source_file boron4-x_4.cif
_cod_data_source_block B4Ba2O11Sc2
_cod_original_cell_volume 934.7993
_cod_database_code 1511716

loop_
_symmetry_equiv_pos_as_xyz
x,y,z
-x,y,-z+1/2
-x,-y,-z
x,-y,z-1/2
x+1/2,y+1/2,z
-x+1/2,y+1/2,-z+1/2
-x+1/2,-y+1/2,-z
x+1/2,-y+1/2,z-1/2

loop_
_atom_site_label
_atom_site_type_symbol
_atom_site_fract_x
_atom_site_fract_y
_atom_site_fract_z
_atom_site_occupancy
_atom_site_U_iso_or_equiv
O2 O-2 0.2165 0.1209 0.737 1 0.0
O6 O-2 0.5 0.082 0.75 1 0.0
Sc2 Sc+3 0 0 0 1 0.0
B2 B+3 0.4479 0.169 0.587 1 0.0
O1 O-2 0.4127 0.4854 0.2044 1 0.0
O3 O-2 0.3673 0.1313 0.522 1 0.0
Ba1 Ba+2 0.36227 0.16484 0.07436 1 0.0
O5 O-2 0.4898 0.2757 0.501 1 0.0
B1 B+3 0.3297 0.499 0.247 1 0.0
Sc1 Sc+3 0.25 0.25 0.5 1 0.0
O4 O-2 0.202 0.1307 0.233 1 0.0
